data_7040260
loop_
_publ_author_name
'Nair, Ashwin G.'
'McBurney, Roy T.'
'Walker, D. Barney'
'Page, Michael J.'
'Gatus, Mark R. D.'
'Bhadbhade, Mohan'
'Messerle, Barbara A.'

_publ_section_title
;
 Ruthenium(ii) complexes of hemilabile pincer ligands: synthesis and
 catalysing the transfer hydrogenation of ketones.
;
_journal_issue 36
_journal_name_full 'Dalton transactions (Cambridge, England : 2003)'
_journal_page_first 14335
_journal_page_last 14342
_journal_paper_doi 10.1039/c6dt02459a
_journal_volume 45
_journal_year 2016
_chemical_formula_moiety 'C11 H12 N6 Ru0.5, C24 H20 B'
_chemical_formula_sum 'C35 H32 B N6 Ru0.5'
_chemical_formula_weight 598.01
_space_group_crystal_system monoclinic
_space_group_IT_number 14
_space_group_name_Hall '-P 2yn'
_space_group_name_H-M_alt 'P 1 21/n 1'
_symmetry_space_group_name_Hall '-P 2yn'
_symmetry_space_group_name_H-M 'P 1 21/n 1'
_atom_sites_solution_hydrogens geom
_audit_creation_date 2015-02-27
_audit_creation_method
;
Olex2 1.2
(compiled 2015.01.26 svn.r3150 for OlexSys, GUI svn.r4998)
;
_audit_update_record
;
2016-05-20 deposited with the CCDC.
2016-08-10 downloaded from the CCDC.
;
_cell_angle_alpha 90
_cell_angle_beta 91.611(5)
_cell_angle_gamma 90
_cell_formula_units_Z 4
_cell_length_a 9.6717(8)
_cell_length_b 15.4965(13)
_cell_length_c 19.8638(18)
_cell_measurement_reflns_used 1484
_cell_measurement_temperature 150(2)
_cell_measurement_theta_max 18.146
_cell_measurement_theta_min 2.437
_cell_volume 2976.0(4)
_computing_molecular_graphics 'Olex2 (Dolomanov et al., 2009)'
_computing_publication_material 'Olex2 (Dolomanov et al., 2009)'
_computing_structure_refinement 'ShelXL (Sheldrick, 2008)'
_diffrn_ambient_temperature 150.06
_diffrn_measured_fraction_theta_full 0.998
_diffrn_measured_fraction_theta_max 0.998
_diffrn_measurement_device_type 'Bruker APEX-II CCD'
_diffrn_measurement_method '\f and \w scans'
_diffrn_radiation_type MoK\a
_diffrn_radiation_wavelength 0.71073
_diffrn_reflns_av_R_equivalents 0.1109
_diffrn_reflns_av_unetI/netI 0.1470
_diffrn_reflns_Laue_measured_fraction_full 0.998
_diffrn_reflns_Laue_measured_fraction_max 0.998
_diffrn_reflns_limit_h_max 11
_diffrn_reflns_limit_h_min -11
_diffrn_reflns_limit_k_max 18
_diffrn_reflns_limit_k_min -18
_diffrn_reflns_limit_l_max 23
_diffrn_reflns_limit_l_min -24
_diffrn_reflns_number 20709
_diffrn_reflns_point_group_measured_fraction_full 0.998
_diffrn_reflns_point_group_measured_fraction_max 0.998
_diffrn_reflns_theta_full 25.000
_diffrn_reflns_theta_max 25.680
_diffrn_reflns_theta_min 2.483
_diffrn_standards_number 0
_exptl_absorpt_coefficient_mu 0.318
_exptl_absorpt_correction_T_max 0.7454
_exptl_absorpt_correction_T_min 0.6358
_exptl_absorpt_correction_type multi-scan
_exptl_absorpt_process_details
;
SADABS-2012/1 (Bruker,2012) was used for absorption correction.
wR2(int) was 0.0830 before and 0.0645 after correction.
The Ratio of minimum to maximum transmission is 0.8530.
The \l/2 correction factor is 0.0015.
;
_exptl_crystal_colour green
_exptl_crystal_colour_primary green
_exptl_crystal_density_diffrn 1.335
_exptl_crystal_description plate
_exptl_crystal_F_000 1244
_exptl_crystal_size_max 0.15
_exptl_crystal_size_mid 0.076
_exptl_crystal_size_min 0.047
_refine_diff_density_max 0.503
_refine_diff_density_min -0.910
_refine_diff_density_rms 0.093
_refine_ls_extinction_method none
_refine_ls_goodness_of_fit_ref 0.995
_refine_ls_hydrogen_treatment constr
_refine_ls_matrix_type full
_refine_ls_number_parameters 385
_refine_ls_number_reflns 5648
_refine_ls_number_restraints 122
_refine_ls_restrained_S_all 0.986
_refine_ls_R_factor_all 0.1378
_refine_ls_R_factor_gt 0.0553
_refine_ls_shift/su_max 0.000
_refine_ls_shift/su_mean 0.000
_refine_ls_structure_factor_coef Fsqd
_refine_ls_weighting_details 'w=1/[\s^2^(Fo^2^)+(0.0498P)^2^] where P=(Fo^2^+2Fc^2^)/3'
_refine_ls_weighting_scheme calc
_refine_ls_wR_factor_gt 0.1068
_refine_ls_wR_factor_ref 0.1332
_reflns_Friedel_coverage 0.000
_reflns_number_gt 3092
_reflns_number_total 5648
_reflns_threshold_expression 'I > 2\s(I)'
_cod_data_source_file c6dt02459a2.cif
_cod_data_source_block Compound_3
_cod_depositor_comments 'Adding full bibliography for 7040259--7040264.cif.'
_cod_original_formula_sum 'C35 H32 B N6 Ru0.50'
_cod_database_code 7040260
_shelx_space_group_comment
;
The symmetry employed for this shelxl refinement is uniquely defined
by the following loop, which should always be used as a source of
symmetry information in preference to the above space-group names.
They are only intended as comments.
;
_olex2_refinement_description
;
1. Others
 Fixed Uiso: H15(0.044) H2C(0.043) H42(0.04) H3C(0.043) H1A(0.039) H2B(0.047)
 H2A(0.043) H2D(0.043) H1C(0.045) H3B(0.05) H23(0.05) H43(0.048) H16(0.039)
 H3A(0.044) H1B(0.045) H1D(0.045) H22(0.04) H44(0.051) H12(0.043) H36(0.05)
 H46(0.046) H45(0.053) H35(0.062) H14(0.05) H32(0.048) H26(0.067) H13(0.05)
 H2AA(0.043) H33(0.061) H34(0.067) H24(0.071) H25(0.087)
 Fixed X: Ru01(0) H15(-0.2059) H2C(0.3324) H42(0.3077) H3C(0.2347) H1A(0.3065)
 H2B(0.1563) H2A(0.0253) H2D(-0.085) H1C(0.212) H3B(0.1114) H23(0.0742)
 H43(0.2669) H16(-0.087) H3A(0.3897) H1B(0.0315) H1D(0.1553) H22(0.1675)
 H44(0.0567) H12(0.1826) H36(0.3452) H46(-0.0707) H45(-0.1123) H35(0.5793) H14(-
 0.1264) H32(0.3291) H26(-0.0399) H13(0.0707) H2AA(0.4903) H33(0.5607)
 H34(0.6871) H24(-0.0764) H25(-0.1343)
 Fixed Y: Ru01(0) H15(0.2328) H2C(0.0145) H42(0.1842) H3C(-0.0729) H1A(-
 0.0979) H2B(0.2887) H2A(0.227) H2D(0.1541) H1C(0.157) H3B(0.319) H23(-0.1123)
 H43(0.2425) H16(0.142) H3A(0.0671) H1B(0.0823) H1D(0.1477) H22(0.0255)
 H44(0.309) H12(0.3331) H36(0.0612) H46(0.2572) H45(0.3167) H35(0.0386)
 H14(0.3727) H32(0.231) H26(0.0779) H13(0.4209) H2AA(-0.0532) H33(0.2056)
 H34(0.1108) H24(-0.1556) H25(-0.06)
 Fixed Z: Ru01(1) H15(0.1854) H2C(0.8009) H42(0.4657) H3C(0.8926) H1A(1.0199)
 H2B(1.099) H2A(0.8764) H2D(0.895) H1C(0.8036) H3B(0.9788) H23(0.2595)
 H43(0.5698) H16(0.26) H3A(1.17) H1B(1.1509) H1D(1.1699) H22(0.2638)
 H44(0.5914) H12(0.302) H36(0.4031) H46(0.4011) H45(0.5049) H35(0.3855)
 H14(0.1666) H32(0.2504) H26(0.4309) H13(0.2245) H2AA(1.1026) H33(0.2299)
 H34(0.2985) H24(0.3425) H25(0.4274)
;
_shelx_shelxl_version_number 2014/7
_olex2_submission_special_instructions 'No special instructions were received'

loop_
_space_group_symop_operation_xyz
'x, y, z'
'-x+1/2, y+1/2, -z+1/2'
'-x, -y, -z'
'x-1/2, -y-1/2, z-1/2'

loop_
_atom_site_label
_atom_site_type_symbol
_atom_site_fract_x
_atom_site_fract_y
_atom_site_fract_z
_atom_site_U_iso_or_equiv
_atom_site_adp_type
_atom_site_occupancy
_atom_site_site_symmetry_order
_atom_site_calc_flag
_atom_site_refinement_flags_posn
_atom_site_refinement_flags_adp
_atom_site_refinement_flags_occupancy
Ru01 Ru 0.0000 0.0000 1.0000 0.02387(17) Uani 1 2 d S TU P
N1C N 0.1131(4) 0.0285(2) 0.91553(18) 0.0272(9) Uani 1 1 d . U .
N2A N 0.1820(4) -0.0074(2) 1.05879(17) 0.0276(8) Uani 1 1 d . U .
N1B N 0.0735(4) 0.1658(2) 1.0768(2) 0.0303(9) Uani 1 1 d . U .
N1A N 0.2145(4) 0.0479(2) 1.11076(19) 0.0311(9) Uani 1 1 d . U .
N2C N 0.1085(4) 0.1072(2) 0.88342(19) 0.0311(9) Uani 1 1 d . U .
N2B N 0.0325(4) 0.1933(2) 0.9737(2) 0.0322(10) Uani 1 1 d . U .
C1B C 0.0218(4) 0.1286(3) 1.0203(2) 0.0241(11) Uani 1 1 d . U .
C21 C 0.0760(5) 0.0683(3) 0.3471(2) 0.0325(12) Uani 1 1 d . U .
C15 C -0.1251(5) 0.2531(3) 0.2087(2) 0.0368(12) Uani 1 1 d . U .
H15 H -0.2059 0.2328 0.1854 0.044 Uiso 1 1 calc R . .
C2C C 0.2633(5) 0.0321(3) 0.8310(3) 0.0359(12) Uani 1 1 d . U .
H2C H 0.3324 0.0145 0.8009 0.043 Uiso 1 1 calc R . .
C42 C 0.2208(5) 0.2106(3) 0.4730(2) 0.0334(12) Uani 1 1 d . U .
H42 H 0.3077 0.1842 0.4657 0.040 Uiso 1 1 calc R . .
C3C C 0.2082(5) -0.0153(3) 0.8822(2) 0.0356(12) Uani 1 1 d . U .
H3C H 0.2347 -0.0729 0.8926 0.043 Uiso 1 1 calc R . .
C1A C 0.2967(5) -0.0534(3) 1.0523(2) 0.0326(12) Uani 1 1 d . U .
H1A H 0.3065 -0.0979 1.0199 0.039 Uiso 1 1 calc R . .
C2B C 0.1169(5) 0.2505(3) 1.0663(3) 0.0390(13) Uani 1 1 d . U .
H2B H 0.1563 0.2887 1.0990 0.047 Uiso 1 1 calc R . .
C41 C 0.1233(5) 0.2121(3) 0.4204(2) 0.0298(11) Uani 1 1 d . U .
C31 C 0.3089(5) 0.1509(3) 0.3306(3) 0.0334(12) Uani 1 1 d . U .
C2 C 0.0111(5) 0.1742(3) 0.9034(2) 0.0356(12) Uani 1 1 d . U .
H2A H 0.0253 0.2270 0.8764 0.043 Uiso 1 1 calc R . .
H2D H -0.0850 0.1541 0.8950 0.043 Uiso 1 1 calc R . .
C11 C 0.0636(5) 0.2254(3) 0.2901(2) 0.0304(11) Uani 1 1 d . U .
C1C C 0.1975(5) 0.1096(3) 0.8329(2) 0.0373(12) Uani 1 1 d . U .
H1C H 0.2120 0.1570 0.8036 0.045 Uiso 1 1 calc R . .
C3B C 0.0921(5) 0.2668(3) 1.0017(3) 0.0417(13) Uani 1 1 d . U .
H3B H 0.1114 0.3190 0.9788 0.050 Uiso 1 1 calc R . .
C23 C 0.0506(5) -0.0740(3) 0.2947(3) 0.0420(13) Uani 1 1 d . U .
H23 H 0.0742 -0.1123 0.2595 0.050 Uiso 1 1 calc R . .
C43 C 0.1970(6) 0.2456(3) 0.5354(3) 0.0400(13) Uani 1 1 d . U .
H43 H 0.2669 0.2425 0.5698 0.048 Uiso 1 1 calc R . .
C16 C -0.0539(5) 0.1990(3) 0.2538(2) 0.0328(12) Uani 1 1 d . U .
H16 H -0.0870 0.1420 0.2600 0.039 Uiso 1 1 calc R . .
C3A C 0.3448(5) 0.0360(3) 1.1345(3) 0.0367(12) Uani 1 1 d . U .
H3A H 0.3897 0.0671 1.1700 0.044 Uiso 1 1 calc R . .
C1 C 0.1137(5) 0.1119(3) 1.1333(2) 0.0374(12) Uani 1 1 d . U .
H1B H 0.0315 0.0823 1.1509 0.045 Uiso 1 1 calc R . .
H1D H 0.1553 0.1477 1.1699 0.045 Uiso 1 1 calc R . .
C22 C 0.1056(5) 0.0088(3) 0.2978(2) 0.0334(11) Uani 1 1 d . U .
H22 H 0.1675 0.0255 0.2638 0.040 Uiso 1 1 calc R . .
C44 C 0.0733(6) 0.2851(3) 0.5483(3) 0.0421(13) Uani 1 1 d . U .
H44 H 0.0567 0.3090 0.5914 0.051 Uiso 1 1 calc R . .
C12 C 0.1044(5) 0.3109(3) 0.2776(2) 0.0358(12) Uani 1 1 d . U .
H12 H 0.1826 0.3331 0.3020 0.043 Uiso 1 1 calc R . .
C36 C 0.3884(5) 0.0925(3) 0.3683(3) 0.0414(13) Uani 1 1 d . U .
H36 H 0.3452 0.0612 0.4031 0.050 Uiso 1 1 calc R . .
C46 C -0.0005(5) 0.2535(3) 0.4355(3) 0.0381(13) Uani 1 1 d . U .
H46 H -0.0707 0.2572 0.4011 0.046 Uiso 1 1 calc R . .
C45 C -0.0262(5) 0.2893(3) 0.4974(3) 0.0440(14) Uani 1 1 d . U .
H45 H -0.1123 0.3167 0.5049 0.053 Uiso 1 1 calc R . .
C35 C 0.5284(6) 0.0777(3) 0.3576(3) 0.0517(15) Uani 1 1 d . U .
H35 H 0.5793 0.0386 0.3855 0.062 Uiso 1 1 calc R . .
C14 C -0.0787(5) 0.3359(3) 0.1976(3) 0.0413(13) Uani 1 1 d . U .
H14 H -0.1264 0.3727 0.1666 0.050 Uiso 1 1 calc R . .
C32 C 0.3788(5) 0.1916(3) 0.2785(3) 0.0403(13) Uani 1 1 d . U .
H32 H 0.3291 0.2310 0.2504 0.048 Uiso 1 1 calc R . .
C26 C -0.0156(6) 0.0398(3) 0.3957(3) 0.0562(17) Uani 1 1 d . U .
H26 H -0.0399 0.0779 0.4309 0.067 Uiso 1 1 calc R . .
C13 C 0.0368(6) 0.3643(3) 0.2320(3) 0.0415(13) Uani 1 1 d . U .
H13 H 0.0707 0.4209 0.2245 0.050 Uiso 1 1 calc R . .
C2A C 0.4001(5) -0.0294(3) 1.0978(3) 0.0362(13) Uani 1 1 d . U .
H2AA H 0.4903 -0.0532 1.1026 0.043 Uiso 1 1 calc R . .
C33 C 0.5176(6) 0.1768(4) 0.2659(3) 0.0511(15) Uani 1 1 d . U .
H33 H 0.5607 0.2056 0.2299 0.061 Uiso 1 1 calc R . .
C34 C 0.5918(6) 0.1204(4) 0.3062(3) 0.0560(17) Uani 1 1 d . U .
H34 H 0.6871 0.1108 0.2985 0.067 Uiso 1 1 calc R . .
B1 B 0.1437(6) 0.1654(3) 0.3462(3) 0.0325(13) Uani 1 1 d . U .
C24 C -0.0382(6) -0.0992(3) 0.3435(3) 0.0588(17) Uani 1 1 d . U .
H24 H -0.0764 -0.1556 0.3425 0.071 Uiso 1 1 calc R . .
C25 C -0.0721(7) -0.0426(4) 0.3938(3) 0.073(2) Uani 1 1 d . U .
H25 H -0.1343 -0.0600 0.4274 0.087 Uiso 1 1 calc R . .

loop_
_atom_site_aniso_label
_atom_site_aniso_U_11
_atom_site_aniso_U_22
_atom_site_aniso_U_33
_atom_site_aniso_U_23
_atom_site_aniso_U_13
_atom_site_aniso_U_12
Ru01 0.0232(3) 0.0273(3) 0.0212(3) -0.0006(3) 0.0023(2) 0.0036(3)
N1C 0.031(2) 0.029(2) 0.021(2) 0.0010(16) -0.0028(18) 0.0065(16)
N2A 0.031(2) 0.027(2) 0.025(2) -0.0011(19) 0.0006(16) 0.003(2)
N1B 0.040(3) 0.028(2) 0.022(2) -0.0067(17) 0.0008(19) 0.0097(18)
N1A 0.038(2) 0.033(2) 0.022(2) -0.0054(18) -0.0046(19) 0.0041(18)
N2C 0.032(2) 0.042(2) 0.019(2) 0.0034(18) 0.0043(18) 0.0069(19)
N2B 0.038(3) 0.030(2) 0.027(2) -0.0028(18) -0.0026(19) 0.0045(19)
C1B 0.018(3) 0.031(2) 0.023(3) 0.0016(19) 0.004(2) 0.0097(19)
C21 0.034(3) 0.039(3) 0.025(3) 0.002(2) 0.000(2) -0.006(2)
C15 0.028(3) 0.059(3) 0.024(3) -0.004(2) 0.005(2) -0.001(2)
C2C 0.030(3) 0.051(3) 0.027(3) -0.003(2) 0.007(2) 0.001(2)
C42 0.036(3) 0.031(3) 0.033(3) -0.001(2) 0.001(2) -0.001(2)
C3C 0.028(3) 0.044(3) 0.035(3) -0.002(2) 0.005(2) 0.003(2)
C1A 0.030(3) 0.039(3) 0.029(3) -0.007(2) 0.003(2) 0.009(2)
C2B 0.045(3) 0.029(3) 0.043(3) -0.010(2) -0.002(3) 0.007(2)
C41 0.031(3) 0.031(3) 0.028(3) -0.002(2) 0.003(2) -0.007(2)
C31 0.039(3) 0.031(3) 0.031(3) -0.012(2) 0.004(2) -0.008(2)
C2 0.037(3) 0.037(3) 0.032(3) 0.008(2) -0.001(2) 0.006(2)
C11 0.035(3) 0.037(3) 0.020(3) -0.005(2) 0.010(2) -0.004(2)
C1C 0.032(3) 0.053(3) 0.027(3) 0.007(2) 0.005(2) -0.004(2)
C3B 0.054(4) 0.021(3) 0.050(4) -0.004(2) 0.001(3) 0.003(2)
C23 0.061(4) 0.033(3) 0.031(3) 0.002(2) -0.006(3) -0.008(3)
C43 0.052(3) 0.035(3) 0.033(3) 0.005(2) 0.002(3) -0.008(3)
C16 0.034(3) 0.036(3) 0.029(3) -0.005(2) 0.011(2) -0.003(2)
C3A 0.034(3) 0.042(3) 0.033(3) 0.000(2) -0.011(2) -0.001(2)
C1 0.048(3) 0.038(3) 0.026(3) -0.007(2) -0.003(2) 0.009(2)
C22 0.037(3) 0.035(3) 0.028(3) 0.004(2) 0.001(2) -0.004(2)
C44 0.064(4) 0.040(3) 0.023(3) -0.003(2) 0.013(3) -0.011(3)
C12 0.038(3) 0.045(3) 0.024(3) -0.006(2) -0.001(2) -0.008(2)
C36 0.038(3) 0.036(3) 0.050(4) -0.013(2) 0.004(3) -0.003(2)
C46 0.032(3) 0.052(3) 0.031(3) -0.002(2) 0.004(2) -0.003(2)
C45 0.037(4) 0.050(3) 0.047(4) -0.012(3) 0.018(3) -0.009(2)
C35 0.039(3) 0.045(3) 0.070(4) -0.023(3) -0.004(3) -0.002(3)
C14 0.051(4) 0.049(3) 0.024(3) 0.007(2) 0.005(3) 0.009(3)
C32 0.039(3) 0.047(3) 0.035(3) -0.019(2) 0.005(3) -0.014(2)
C26 0.075(4) 0.050(3) 0.044(4) -0.010(3) 0.022(3) -0.022(3)
C13 0.059(4) 0.038(3) 0.028(3) 0.001(2) 0.005(3) -0.002(3)
C2A 0.025(3) 0.039(3) 0.045(3) -0.007(2) -0.006(2) 0.005(2)
C33 0.046(4) 0.065(4) 0.044(4) -0.028(3) 0.019(3) -0.022(3)
C34 0.037(4) 0.058(4) 0.074(5) -0.036(3) 0.013(3) -0.010(3)
B1 0.036(3) 0.037(3) 0.025(3) -0.002(2) 0.006(2) -0.003(2)
C24 0.087(5) 0.041(3) 0.049(4) 0.000(3) 0.005(3) -0.030(3)
C25 0.101(6) 0.064(4) 0.055(5) -0.005(3) 0.028(4) -0.044(4)

loop_
_atom_type_symbol
_atom_type_description
_atom_type_scat_dispersion_real
_atom_type_scat_dispersion_imag
_atom_type_scat_source
C C 0.0033 0.0016 'International Tables Vol C Tables 4.2.6.8 and 6.1.1.4'
H H 0.0000 0.0000 'International Tables Vol C Tables 4.2.6.8 and 6.1.1.4'
B B 0.0013 0.0007 'International Tables Vol C Tables 4.2.6.8 and 6.1.1.4'
N N 0.0061 0.0033 'International Tables Vol C Tables 4.2.6.8 and 6.1.1.4'
Ru Ru -1.2594 0.8363 'International Tables Vol C Tables 4.2.6.8 and 6.1.1.4'

loop_
_geom_angle_atom_site_label_1
_geom_angle_atom_site_label_2
_geom_angle_atom_site_label_3
_geom_angle
_geom_angle_site_symmetry_1
_geom_angle_site_symmetry_3
N1C Ru01 N1C 180.0 . 3_557
N1C Ru01 N2A 90.51(14) 3_557 3_557
N1C Ru01 N2A 89.49(14) . 3_557
N1C Ru01 N2A 89.49(14) 3_557 .
N1C Ru01 N2A 90.51(14) . .
N2A Ru01 N2A 180.0 . 3_557
C1B Ru01 N1C 95.88(15) . 3_557
C1B Ru01 N1C 84.12(15) 3_557 3_557
C1B Ru01 N1C 95.88(15) 3_557 .
C1B Ru01 N1C 84.12(15) . .
C1B Ru01 N2A 97.90(15) . 3_557
C1B Ru01 N2A 97.90(15) 3_557 .
C1B Ru01 N2A 82.10(15) 3_557 3_557
C1B Ru01 N2A 82.10(15) . .
C1B Ru01 C1B 180.0(2) 3_557 .
N2C N1C Ru01 123.5(3) . .
C3C N1C Ru01 132.8(3) . .
C3C N1C N2C 103.6(4) . .
N1A N2A Ru01 124.0(3) . .
C1A N2A Ru01 132.0(3) . .
C1A N2A N1A 103.5(4) . .
C1B N1B C2B 112.6(4) . .
C1B N1B C1 119.1(4) . .
C2B N1B C1 125.8(4) . .
N2A N1A C1 120.7(4) . .
C3A N1A N2A 111.8(4) . .
C3A N1A C1 127.5(4) . .
N1C N2C C2 121.0(4) . .
C1C N2C N1C 110.9(4) . .
C1C N2C C2 128.0(4) . .
C1B N2B C2 119.6(4) . .
C1B N2B C3B 111.7(4) . .
C3B N2B C2 127.3(4) . .
N1B C1B Ru01 128.0(3) . .
N1B C1B N2B 102.5(4) . .
N2B C1B Ru01 126.2(3) . .
C22 C21 C26 115.2(4) . .
C22 C21 B1 120.9(4) . .
C26 C21 B1 123.8(4) . .
C16 C15 H15 119.9 . .
C14 C15 H15 119.9 . .
C14 C15 C16 120.3(5) . .
C3C C2C H2C 127.5 . .
C1C C2C H2C 127.5 . .
C1C C2C C3C 105.0(4) . .
C41 C42 H42 118.5 . .
C43 C42 H42 118.5 . .
C43 C42 C41 122.9(5) . .
N1C C3C C2C 112.5(4) . .
N1C C3C H3C 123.8 . .
C2C C3C H3C 123.8 . .
N2A C1A H1A 123.7 . .
N2A C1A C2A 112.6(4) . .
C2A C1A H1A 123.7 . .
N1B C2B H2B 127.0 . .
C3B C2B N1B 106.0(4) . .
C3B C2B H2B 127.0 . .
C42 C41 C46 114.5(5) . .
C42 C41 B1 124.5(4) . .
C46 C41 B1 120.9(4) . .
C36 C31 C32 114.7(5) . .
C36 C31 B1 120.7(4) . .
C32 C31 B1 124.6(5) . .
N2C C2 H2A 109.8 . .
N2C C2 H2D 109.8 . .
N2B C2 N2C 109.5(4) . .
N2B C2 H2A 109.8 . .
N2B C2 H2D 109.8 . .
H2A C2 H2D 108.2 . .
C16 C11 C12 114.5(4) . .
C16 C11 B1 123.5(4) . .
C12 C11 B1 121.8(4) . .
N2C C1C C2C 107.9(4) . .
N2C C1C H1C 126.0 . .
C2C C1C H1C 126.0 . .
N2B C3B H3B 126.4 . .
C2B C3B N2B 107.1(4) . .
C2B C3B H3B 126.4 . .
C22 C23 H23 120.7 . .
C24 C23 H23 120.7 . .
C24 C23 C22 118.7(5) . .
C42 C43 H43 119.6 . .
C44 C43 C42 120.8(5) . .
C44 C43 H43 119.6 . .
C15 C16 H16 118.7 . .
C11 C16 C15 122.6(4) . .
C11 C16 H16 118.7 . .
N1A C3A H3A 126.5 . .
N1A C3A C2A 107.0(4) . .
C2A C3A H3A 126.5 . .
N1B C1 N1A 108.6(4) . .
N1B C1 H1B 110.0 . .
N1B C1 H1D 110.0 . .
N1A C1 H1B 110.0 . .
N1A C1 H1D 110.0 . .
H1B C1 H1D 108.3 . .
C21 C22 C23 124.1(4) . .
C21 C22 H22 118.0 . .
C23 C22 H22 118.0 . .
C43 C44 H44 120.7 . .
C43 C44 C45 118.5(5) . .
C45 C44 H44 120.7 . .
C11 C12 H12 118.3 . .
C13 C12 C11 123.4(5) . .
C13 C12 H12 118.3 . .
C31 C36 H36 118.4 . .
C31 C36 C35 123.3(5) . .
C35 C36 H36 118.4 . .
C41 C46 H46 118.2 . .
C45 C46 C41 123.6(5) . .
C45 C46 H46 118.2 . .
C44 C45 C46 119.7(5) . .
C44 C45 H45 120.1 . .
C46 C45 H45 120.1 . .
C36 C35 H35 120.4 . .
C34 C35 C36 119.3(6) . .
C34 C35 H35 120.4 . .
C15 C14 H14 120.5 . .
C13 C14 C15 119.0(5) . .
C13 C14 H14 120.5 . .
C31 C32 H32 118.4 . .
C33 C32 C31 123.1(5) . .
C33 C32 H32 118.4 . .
C21 C26 H26 119.1 . .
C25 C26 C21 121.9(5) . .
C25 C26 H26 119.1 . .
C12 C13 H13 119.9 . .
C14 C13 C12 120.2(5) . .
C14 C13 H13 119.9 . .
C1A C2A H2AA 127.4 . .
C3A C2A C1A 105.2(4) . .
C3A C2A H2AA 127.4 . .
C32 C33 H33 120.3 . .
C34 C33 C32 119.5(6) . .
C34 C33 H33 120.3 . .
C35 C34 H34 120.0 . .
C33 C34 C35 120.1(6) . .
C33 C34 H34 120.0 . .
C21 B1 C41 109.5(4) . .
C21 B1 C31 105.4(4) . .
C31 B1 C41 111.5(4) . .
C11 B1 C21 110.3(4) . .
C11 B1 C41 107.0(4) . .
C11 B1 C31 113.1(4) . .
C23 C24 H24 120.0 . .
C23 C24 C25 120.0(5) . .
C25 C24 H24 120.0 . .
C26 C25 H25 119.9 . .
C24 C25 C26 120.2(6) . .
C24 C25 H25 119.9 . .

loop_
_geom_bond_atom_site_label_1
_geom_bond_atom_site_label_2
_geom_bond_distance
_geom_bond_site_symmetry_2
Ru01 N1C 2.076(4) .
Ru01 N1C 2.076(4) 3_557
Ru01 N2A 2.088(3) 3_557
Ru01 N2A 2.088(3) .
Ru01 C1B 2.043(4) .
Ru01 C1B 2.043(4) 3_557
N1C N2C 1.376(5) .
N1C C3C 1.334(5) .
N2A N1A 1.371(5) .
N2A C1A 1.328(5) .
N1B C1B 1.346(5) .
N1B C2B 1.395(6) .
N1B C1 1.444(6) .
N1A C3A 1.346(6) .
N1A C1 1.470(6) .
N2C C2 1.464(5) .
N2C C1C 1.341(6) .
N2B C1B 1.369(5) .
N2B C2 1.437(6) .
N2B C3B 1.385(6) .
C21 C22 1.381(6) .
C21 C26 1.400(7) .
C21 B1 1.641(7) .
C15 H15 0.9500 .
C15 C16 1.395(6) .
C15 C14 1.379(6) .
C2C H2C 0.9500 .
C2C C3C 1.373(6) .
C2C C1C 1.360(6) .
C42 H42 0.9500 .
C42 C41 1.388(6) .
C42 C43 1.378(7) .
C3C H3C 0.9500 .
C1A H1A 0.9500 .
C1A C2A 1.380(6) .
C2B H2B 0.9500 .
C2B C3B 1.324(7) .
C41 C46 1.399(6) .
C41 B1 1.658(7) .
C31 C36 1.393(7) .
C31 C32 1.402(7) .
C31 B1 1.651(7) .
C2 H2A 0.9900 .
C2 H2D 0.9900 .
C11 C16 1.390(6) .
C11 C12 1.407(6) .
C11 B1 1.631(7) .
C1C H1C 0.9500 .
C3B H3B 0.9500 .
C23 H23 0.9500 .
C23 C22 1.389(6) .
C23 C24 1.369(7) .
C43 H43 0.9500 .
C43 C44 1.375(7) .
C16 H16 0.9500 .
C3A H3A 0.9500 .
C3A C2A 1.366(6) .
C1 H1B 0.9900 .
C1 H1D 0.9900 .
C22 H22 0.9500 .
C44 H44 0.9500 .
C44 C45 1.378(7) .
C12 H12 0.9500 .
C12 C13 1.377(6) .
C36 H36 0.9500 .
C36 C35 1.395(7) .
C46 H46 0.9500 .
C46 C45 1.379(7) .
C45 H45 0.9500 .
C35 H35 0.9500 .
C35 C34 1.375(8) .
C14 H14 0.9500 .
C14 C13 1.366(7) .
C32 H32 0.9500 .
C32 C33 1.390(7) .
C26 H26 0.9500 .
C26 C25 1.389(7) .
C13 H13 0.9500 .
C2A H2AA 0.9500 .
C33 H33 0.9500 .
C33 C34 1.374(8) .
C34 H34 0.9500 .
C24 H24 0.9500 .
C24 C25 1.377(8) .
C25 H25 0.9500 .

loop_
_geom_torsion_atom_site_label_1
_geom_torsion_atom_site_label_2
_geom_torsion_atom_site_label_3
_geom_torsion_atom_site_label_4
_geom_torsion
Ru01 N1C N2C C2 -6.2(5)
Ru01 N1C N2C C1C 176.4(3)
Ru01 N1C C3C C2C -175.6(3)
Ru01 N2A N1A C3A -172.0(3)
Ru01 N2A N1A C1 6.6(5)
Ru01 N2A C1A C2A 171.4(3)
N1C N2C C2 N2B 56.8(5)
N1C N2C C1C C2C -0.3(5)
N2A N1A C3A C2A -0.5(5)
N2A N1A C1 N1B -57.5(5)
N2A C1A C2A C3A -0.2(6)
N1B C2B C3B N2B 0.9(5)
N1A N2A C1A C2A -0.1(5)
N1A C3A C2A C1A 0.4(5)
N2C N1C C3C C2C 0.1(5)
C1B N1B C2B C3B -0.1(6)
C1B N1B C1 N1A 55.9(6)
C1B N2B C2 N2C -57.6(5)
C1B N2B C3B C2B -1.4(6)
C21 C26 C25 C24 0.3(10)
C15 C14 C13 C12 -0.9(8)
C42 C41 C46 C45 -0.8(7)
C42 C41 B1 C21 93.8(5)
C42 C41 B1 C31 -22.5(6)
C42 C41 B1 C11 -146.6(4)
C42 C43 C44 C45 -0.4(7)
C3C N1C N2C C2 177.5(4)
C3C N1C N2C C1C 0.1(5)
C3C C2C C1C N2C 0.3(5)
C1A N2A N1A C3A 0.4(5)
C1A N2A N1A C1 179.0(4)
C2B N1B C1B Ru01 159.5(3)
C2B N1B C1B N2B -0.7(5)
C2B N1B C1 N1A -104.9(5)
C41 C42 C43 C44 -0.5(7)
C41 C46 C45 C44 0.0(8)
C31 C36 C35 C34 -2.0(8)
C31 C32 C33 C34 -0.4(8)
C2 N2C C1C C2C -177.5(4)
C2 N2B C1B Ru01 7.9(6)
C2 N2B C1B N1B 168.6(4)
C2 N2B C3B C2B -167.6(5)
C11 C12 C13 C14 2.1(8)
C1C N2C C2 N2B -126.2(5)
C1C C2C C3C N1C -0.3(6)
C3B N2B C1B Ru01 -159.4(3)
C3B N2B C1B N1B 1.2(5)
C3B N2B C2 N2C 107.6(5)
C23 C24 C25 C26 -0.5(10)
C43 C42 C41 C46 1.1(7)
C43 C42 C41 B1 -176.0(4)
C43 C44 C45 C46 0.6(7)
C16 C15 C14 C13 -0.6(7)
C16 C11 C12 C13 -1.7(7)
C16 C11 B1 C21 6.1(6)
C16 C11 B1 C41 -113.0(5)
C16 C11 B1 C31 123.9(5)
C3A N1A C1 N1B 120.9(5)
C1 N1B C1B Ru01 -3.6(6)
C1 N1B C1B N2B -163.8(4)
C1 N1B C2B C3B 161.7(4)
C1 N1A C3A C2A -179.0(4)
C22 C21 C26 C25 -0.1(8)
C22 C21 B1 C41 -165.3(4)
C22 C21 B1 C31 -45.2(6)
C22 C21 B1 C11 77.2(5)
C22 C23 C24 C25 0.5(9)
C12 C11 C16 C15 0.2(7)
C12 C11 B1 C21 -177.9(4)
C12 C11 B1 C41 63.0(6)
C12 C11 B1 C31 -60.1(6)
C36 C31 C32 C33 -1.5(7)
C36 C31 B1 C21 -51.0(6)
C36 C31 B1 C41 67.7(5)
C36 C31 B1 C11 -171.6(4)
C36 C35 C34 C33 -0.1(8)
C46 C41 B1 C21 -83.1(5)
C46 C41 B1 C31 160.6(4)
C46 C41 B1 C11 36.5(6)
C14 C15 C16 C11 1.0(7)
C32 C31 C36 C35 2.7(7)
C32 C31 B1 C21 126.3(5)
C32 C31 B1 C41 -115.0(5)
C32 C31 B1 C11 5.6(6)
C32 C33 C34 C35 1.2(8)
C26 C21 C22 C23 0.1(7)
C26 C21 B1 C41 15.7(7)
C26 C21 B1 C31 135.7(5)
C26 C21 B1 C11 -101.9(6)
B1 C21 C22 C23 -179.0(4)
B1 C21 C26 C25 179.0(6)
B1 C41 C46 C45 176.3(4)
B1 C31 C36 C35 -179.8(4)
B1 C31 C32 C33 -178.9(4)
B1 C11 C16 C15 176.5(4)
B1 C11 C12 C13 -178.1(5)
C24 C23 C22 C21 -0.3(8)
